data_4030693
loop_
_publ_author_name
'Yu, Wesley Zongrong'
'Chen, Feng'
'Cheng, Yi An'
'Yeung, Ying-Yeung'

_publ_section_title
;
 Catalyst-free and metal-free electrophilic bromoamidation of unactivated
 olefins using the N-bromosuccinimide/sulfonamide protocol.
;
_journal_issue 5
_journal_name_full 'The Journal of organic chemistry'
_journal_page_first 2815
_journal_page_last 2821
_journal_paper_doi 10.1021/jo502416r
_journal_volume 80
_journal_year 2015
_chemical_formula_sum 'C15 H12 F3 N O2 S'
_chemical_formula_weight 327.32
_space_group_crystal_system monoclinic
_space_group_IT_number 14
_space_group_name_Hall '-P 2ybc'
_space_group_name_H-M_alt 'P 1 21/c 1'
_symmetry_space_group_name_Hall '-P 2ybc'
_symmetry_space_group_name_H-M 'P 1 21/c 1'
_atom_sites_solution_hydrogens geom
_audit_creation_method SHELXL-2014/6
_cell_angle_alpha 90
_cell_angle_beta 91.302(2)
_cell_angle_gamma 90
_cell_formula_units_Z 4
_cell_length_a 15.2115(11)
_cell_length_b 7.3960(5)
_cell_length_c 12.4873(9)
_cell_measurement_reflns_used 9917
_cell_measurement_temperature 100(2)
_cell_measurement_theta_max 28.30
_cell_measurement_theta_min 2.68
_cell_volume 1404.51(17)
_computing.cell_refinement 'APEX2 v2013.6--2 (Bruker AXS)'
_computing.data_collection 'APEX2 (Bruker AXS)'
_computing.data_reduction 'SAINT V8.32B (Bruker AXS Inc., 2013)'
_computing.molecular_graphics 'Bruker SHELXTL'
_computing.publication_material 'Bruker SHELXTL'
_computing.structure_refinement 'SHELXL--2013 (Sheldrick 2013)'
_computing.structure_solution 'SHELXS--97 (Sheldrick 2008)'

_diffrn_ambient_temperature 100(2)
_diffrn_measured_fraction_theta_full 0.997
_diffrn_measured_fraction_theta_max 0.992
_diffrn_measurement_device_type 'Bruker D8 Venture'
_diffrn_measurement_method '\f and \w scans'
_diffrn_radiation_type MoK\a
_diffrn_radiation_wavelength 0.71073
_diffrn_reflns_av_R_equivalents 0.0168
_diffrn_reflns_av_unetI/netI 0.0162
_diffrn_reflns_Laue_measured_fraction_full 0.997
_diffrn_reflns_Laue_measured_fraction_max 0.992
_diffrn_reflns_limit_h_max 20
_diffrn_reflns_limit_h_min -19
_diffrn_reflns_limit_k_max 9
_diffrn_reflns_limit_k_min -9
_diffrn_reflns_limit_l_max 16
_diffrn_reflns_limit_l_min -16
_diffrn_reflns_number 13508
_diffrn_reflns_point_group_measured_fraction_full 0.997
_diffrn_reflns_point_group_measured_fraction_max 0.992
_diffrn_reflns_theta_full 25.242
_diffrn_reflns_theta_max 28.353
_diffrn_reflns_theta_min 2.679
_diffrn_source 'Sealed Microfocusing Source'
_exptl_absorpt_coefficient_mu 0.271
_exptl_absorpt_correction_T_max 0.7457
_exptl_absorpt_correction_T_min 0.6951
_exptl_absorpt_correction_type multi-scan
_exptl_absorpt_process_details 'Sadabs, (Sheldrick 2012)'
_exptl_crystal_colour Colourless
_exptl_crystal_density_diffrn 1.548
_exptl_crystal_density_meas ?
_exptl_crystal_density_method 'Not Measured'
_exptl_crystal_description Block
_exptl_crystal_F_000 672
_exptl_crystal_size_max 0.600
_exptl_crystal_size_mid 0.500
_exptl_crystal_size_min 0.400
_refine_diff_density_max 0.624
_refine_diff_density_min -0.598
_refine_diff_density_rms 0.054
_refine_ls_extinction_method none
_refine_ls_goodness_of_fit_ref 1.036
_refine_ls_hydrogen_treatment constr
_refine_ls_matrix_type full
_refine_ls_number_parameters 199
_refine_ls_number_reflns 3483
_refine_ls_number_restraints 0
_refine_ls_restrained_S_all 1.036
_refine_ls_R_factor_all 0.0388
_refine_ls_R_factor_gt 0.0362
_refine_ls_shift/su_max 0.001
_refine_ls_shift/su_mean 0.000
_refine_ls_structure_factor_coef Fsqd
_refine_ls_weighting_details 'w=1/[\s^2^(Fo^2^)+(0.0486P)^2^+0.8405P] where P=(Fo^2^+2Fc^2^)/3'
_refine_ls_weighting_scheme calc
_refine_ls_wR_factor_gt 0.0927
_refine_ls_wR_factor_ref 0.0948
_reflns_Friedel_coverage 0.000
_reflns_number_gt 3237
_reflns_number_total 3483
_reflns_threshold_expression 'I > 2\s(I)'
_cod_data_source_file jo502416r_si_006.cif
_cod_data_source_block F025
_cod_depositor_comments
;
The following automatic conversions were performed:

'_exptl_absorpt_correction_type' value 'Multi-scan' changed to
'multi-scan' according to
/usr/data/users/saulius/crontab/automatic-downloads/rss-feeds/ACS/lib/dictionaries/cif_core.dic
dictionary named 'cif_core.dic' version 2.4.2 from 2011-04-26.

'_exptl_crystal_density_meas' value 'Not Measured' was changed to '?'
- the value is perceived as not measured.

Automatic conversion script
Id: cif_fix_values 3008 2015-01-20 13:52:24Z robertas 

 Adding full bibliography for 4030691--4030696.cif.
;
_cod_database_code 4030693
_shelx_space_group_comment
; 
The symmetry employed for this shelxl refinement is uniquely defined 
by the following loop, which should always be used as a source of 
symmetry information in preference to the above space-group names. 
They are only intended as comments. 
;
_shelx_estimated_absorpt_t_min 0.854
_shelx_estimated_absorpt_t_max 0.899
_computing.bruker_data_scaling 'SADABS V2012/1 (Bruker AXS Inc.)'

_shelxl_version_number 2014/6

loop_
_space_group_symop_operation_xyz
'x, y, z'
'-x, y+1/2, -z+1/2'
'-x, -y, -z'
'x, -y-1/2, z-1/2'

loop_
_atom_site_label
_atom_site_type_symbol
_atom_site_fract_x
_atom_site_fract_y
_atom_site_fract_z
_atom_site_U_iso_or_equiv
_atom_site_adp_type
_atom_site_occupancy
_atom_site_site_symmetry_order
_atom_site_calc_flag
_atom_site_refinement_flags_posn
_atom_site_refinement_flags_adp
S1 S 0.75151(2) 0.77340(4) 0.38191(2) 0.01963(10) Uani 1 1 d . .
F1 F 0.89428(6) 0.07774(13) 0.65960(8) 0.0374(2) Uani 1 1 d . .
F2 F 0.97839(9) 0.27325(15) 0.73357(10) 0.0584(4) Uani 1 1 d . .
F3 F 1.01643(7) 0.14063(15) 0.58877(9) 0.0482(3) Uani 1 1 d . .
O1 O 0.78115(7) 0.95270(14) 0.40829(9) 0.0305(2) Uani 1 1 d . .
O2 O 0.74689(7) 0.72032(15) 0.27169(8) 0.0274(2) Uani 1 1 d . .
N1 N 0.65296(7) 0.73052(14) 0.43165(8) 0.0177(2) Uani 1 1 d . .
C1 C 0.49771(8) 0.82338(16) 0.37821(10) 0.0180(2) Uani 1 1 d . .
C2 C 0.44576(9) 0.70369(17) 0.43573(10) 0.0208(3) Uani 1 1 d . .
H2 H 0.4667 0.6576 0.5026 0.025 Uiso 1 1 calc R U
C3 C 0.36371(9) 0.65158(18) 0.39580(11) 0.0238(3) Uani 1 1 d . .
H3 H 0.3288 0.5701 0.4354 0.029 Uiso 1 1 calc R U
C4 C 0.33247(9) 0.71814(18) 0.29803(11) 0.0236(3) Uani 1 1 d . .
H4 H 0.2766 0.6812 0.2704 0.028 Uiso 1 1 calc R U
C5 C 0.38334(9) 0.83915(18) 0.24082(10) 0.0223(3) Uani 1 1 d . .
H5 H 0.3620 0.8861 0.1744 0.027 Uiso 1 1 calc R U
C6 C 0.46549(8) 0.89130(17) 0.28093(10) 0.0202(3) Uani 1 1 d . .
H6 H 0.5000 0.9740 0.2416 0.024 Uiso 1 1 calc R U
C7 C 0.58679(8) 0.88038(16) 0.41653(10) 0.0201(2) Uani 1 1 d . .
H7 H 0.6100 0.9915 0.3813 0.024 Uiso 1 1 calc R U
C8 C 0.62551(9) 0.84231(19) 0.52406(11) 0.0246(3) Uani 1 1 d . .
H8A H 0.5873 0.7850 0.5775 0.030 Uiso 1 1 calc R U
H8B H 0.6685 0.9302 0.5541 0.030 Uiso 1 1 calc R U
C9 C 0.81456(8) 0.61464(17) 0.45541(10) 0.0176(2) Uani 1 1 d . .
C10 C 0.83930(9) 0.65408(17) 0.56066(10) 0.0206(2) Uani 1 1 d . .
H10 H 0.8260 0.7682 0.5912 0.025 Uiso 1 1 calc R U
C11 C 0.88382(9) 0.52365(18) 0.62025(10) 0.0220(3) Uani 1 1 d . .
H11 H 0.9006 0.5469 0.6927 0.026 Uiso 1 1 calc R U
C12 C 0.90378(8) 0.35911(17) 0.57358(10) 0.0202(2) Uani 1 1 d . .
C13 C 0.87978(9) 0.32119(18) 0.46794(11) 0.0226(3) Uani 1 1 d . .
H13 H 0.8946 0.2083 0.4369 0.027 Uiso 1 1 calc R U
C14 C 0.83393(8) 0.45000(18) 0.40836(10) 0.0212(3) Uani 1 1 d . .
H14 H 0.8161 0.4258 0.3364 0.025 Uiso 1 1 calc R U
C15 C 0.94896(10) 0.21397(19) 0.63822(12) 0.0266(3) Uani 1 1 d . .

loop_
_atom_site_aniso_label
_atom_site_aniso_U_11
_atom_site_aniso_U_22
_atom_site_aniso_U_33
_atom_site_aniso_U_23
_atom_site_aniso_U_13
_atom_site_aniso_U_12
S1 0.01962(16) 0.01917(16) 0.02017(16) 0.00431(11) 0.00242(11) -0.00093(11)
F1 0.0367(5) 0.0310(5) 0.0445(5) 0.0177(4) 0.0055(4) -0.0028(4)
F2 0.0860(9) 0.0379(6) 0.0492(7) 0.0004(5) -0.0424(6) 0.0104(6)
F3 0.0321(5) 0.0475(6) 0.0659(7) 0.0272(5) 0.0174(5) 0.0186(4)
O1 0.0283(5) 0.0189(5) 0.0442(6) 0.0080(4) -0.0024(4) -0.0046(4)
O2 0.0267(5) 0.0379(6) 0.0176(4) 0.0066(4) 0.0042(4) 0.0032(4)
N1 0.0193(5) 0.0165(5) 0.0175(5) 0.0001(4) 0.0034(4) 0.0024(4)
C1 0.0210(6) 0.0134(5) 0.0197(5) -0.0009(4) 0.0040(4) 0.0034(4)
C2 0.0260(6) 0.0167(6) 0.0198(6) 0.0033(5) 0.0055(5) 0.0035(5)
C3 0.0258(6) 0.0181(6) 0.0278(6) 0.0028(5) 0.0093(5) -0.0002(5)
C4 0.0207(6) 0.0219(6) 0.0284(7) -0.0019(5) 0.0040(5) 0.0010(5)
C5 0.0245(6) 0.0217(6) 0.0209(6) 0.0017(5) 0.0021(5) 0.0041(5)
C6 0.0242(6) 0.0164(6) 0.0203(6) 0.0030(4) 0.0064(5) 0.0014(5)
C7 0.0231(6) 0.0135(5) 0.0237(6) -0.0008(4) 0.0028(5) 0.0027(4)
C8 0.0261(6) 0.0262(7) 0.0216(6) -0.0065(5) 0.0012(5) 0.0052(5)
C9 0.0169(5) 0.0181(6) 0.0180(5) 0.0019(4) 0.0027(4) -0.0016(4)
C10 0.0235(6) 0.0178(6) 0.0206(6) -0.0033(5) 0.0016(5) -0.0016(5)
C11 0.0240(6) 0.0235(6) 0.0183(5) -0.0022(5) -0.0016(5) -0.0029(5)
C12 0.0178(5) 0.0192(6) 0.0237(6) 0.0023(5) -0.0005(4) -0.0019(5)
C13 0.0239(6) 0.0194(6) 0.0244(6) -0.0044(5) 0.0007(5) 0.0014(5)
C14 0.0223(6) 0.0232(6) 0.0182(5) -0.0033(5) 0.0010(4) 0.0003(5)
C15 0.0257(7) 0.0243(7) 0.0296(7) 0.0049(5) -0.0019(5) 0.0002(5)

loop_
_atom_type_symbol
_atom_type_description
_atom_type_scat_dispersion_real
_atom_type_scat_dispersion_imag
_atom_type_scat_source
C C 0.0033 0.0016 'International Tables Vol C Tables 4.2.6.8 and 6.1.1.4'
H H 0.0000 0.0000 'International Tables Vol C Tables 4.2.6.8 and 6.1.1.4'
N N 0.0061 0.0033 'International Tables Vol C Tables 4.2.6.8 and 6.1.1.4'
O O 0.0106 0.0060 'International Tables Vol C Tables 4.2.6.8 and 6.1.1.4'
S S 0.1246 0.1234 'International Tables Vol C Tables 4.2.6.8 and 6.1.1.4'
F F 0.0171 0.0103 'International Tables Vol C Tables 4.2.6.8 and 6.1.1.4'

loop_
_geom_angle_atom_site_label_1
_geom_angle_atom_site_label_2
_geom_angle_atom_site_label_3
_geom_angle
O2 S1 O1 118.81(7)
O2 S1 N1 106.34(6)
O1 S1 N1 111.75(6)
O2 S1 C9 109.42(6)
O1 S1 C9 109.37(6)
N1 S1 C9 99.37(6)
C8 N1 C7 59.30(8)
C8 N1 S1 117.02(9)
C7 N1 S1 114.68(8)
C6 C1 C2 119.01(12)
C6 C1 C7 118.56(11)
C2 C1 C7 122.43(11)
C3 C2 C1 120.40(12)
C3 C2 H2 119.8
C1 C2 H2 119.8
C2 C3 C4 120.25(12)
C2 C3 H3 119.9
C4 C3 H3 119.9
C3 C4 C5 119.72(13)
C3 C4 H4 120.1
C5 C4 H4 120.1
C6 C5 C4 119.96(12)
C6 C5 H5 120.0
C4 C5 H5 120.0
C5 C6 C1 120.64(12)
C5 C6 H6 119.7
C1 C6 H6 119.7
C8 C7 C1 125.33(12)
C8 C7 N1 59.71(8)
C1 C7 N1 115.65(10)
C8 C7 H7 114.7
C1 C7 H7 114.7
N1 C7 H7 114.7
C7 C8 N1 60.99(8)
C7 C8 H8A 117.7
N1 C8 H8A 117.7
C7 C8 H8B 117.7
N1 C8 H8B 117.7
H8A C8 H8B 114.8
C14 C9 C10 121.97(12)
C14 C9 S1 118.89(9)
C10 C9 S1 119.05(10)
C11 C10 C9 118.70(12)
C11 C10 H10 120.6
C9 C10 H10 120.6
C10 C11 C12 119.64(12)
C10 C11 H11 120.2
C12 C11 H11 120.2
C11 C12 C13 121.41(12)
C11 C12 C15 120.27(12)
C13 C12 C15 118.27(12)
C14 C13 C12 119.26(12)
C14 C13 H13 120.4
C12 C13 H13 120.4
C9 C14 C13 119.01(12)
C9 C14 H14 120.5
C13 C14 H14 120.5
F3 C15 F2 107.58(13)
F3 C15 F1 106.04(12)
F2 C15 F1 105.46(13)
F3 C15 C12 113.09(12)
F2 C15 C12 112.62(12)
F1 C15 C12 111.53(12)

loop_
_geom_bond_atom_site_label_1
_geom_bond_atom_site_label_2
_geom_bond_distance
S1 O2 1.4314(10)
S1 O1 1.4366(11)
S1 N1 1.6661(11)
S1 C9 1.7610(13)
F1 C15 1.3373(17)
F2 C15 1.3364(18)
F3 C15 1.3257(18)
N1 C8 1.4871(16)
N1 C7 1.5062(16)
C1 C6 1.3933(17)
C1 C2 1.3964(17)
C1 C7 1.4878(18)
C2 C3 1.3880(19)
C2 H2 0.9500
C3 C4 1.3901(19)
C3 H3 0.9500
C4 C5 1.3912(19)
C4 H4 0.9500
C5 C6 1.3902(19)
C5 H5 0.9500
C6 H6 0.9500
C7 C8 1.4809(18)
C7 H7 1.0000
C8 H8A 0.9900
C8 H8B 0.9900
C9 C14 1.3866(18)
C9 C10 1.3898(17)
C10 C11 1.3856(18)
C10 H10 0.9500
C11 C12 1.3859(18)
C11 H11 0.9500
C12 C13 1.3894(18)
C12 C15 1.5003(18)
C13 C14 1.3871(19)
C13 H13 0.9500
C14 H14 0.9500

loop_
_geom_torsion_atom_site_label_1
_geom_torsion_atom_site_label_2
_geom_torsion_atom_site_label_3
_geom_torsion_atom_site_label_4
_geom_torsion
O2 S1 N1 C8 -153.09(9)
O1 S1 N1 C8 -21.96(11)
C9 S1 N1 C8 93.36(10)
O2 S1 N1 C7 -86.44(10)
O1 S1 N1 C7 44.69(10)
C9 S1 N1 C7 160.01(9)
C6 C1 C2 C3 0.79(18)
C7 C1 C2 C3 -178.74(12)
C1 C2 C3 C4 0.01(19)
C2 C3 C4 C5 -0.8(2)
C3 C4 C5 C6 0.8(2)
C4 C5 C6 C1 0.06(19)
C2 C1 C6 C5 -0.82(18)
C7 C1 C6 C5 178.72(12)
C6 C1 C7 C8 170.83(12)
C2 C1 C7 C8 -9.64(19)
C6 C1 C7 N1 -119.38(12)
C2 C1 C7 N1 60.15(16)
S1 N1 C7 C8 -107.98(10)
C8 N1 C7 C1 -117.54(13)
S1 N1 C7 C1 134.48(10)
C1 C7 C8 N1 101.57(13)
S1 N1 C8 C7 104.03(10)
O2 S1 C9 C14 -13.56(12)
O1 S1 C9 C14 -145.29(10)
N1 S1 C9 C14 97.57(11)
O2 S1 C9 C10 169.89(10)
O1 S1 C9 C10 38.16(12)
N1 S1 C9 C10 -78.97(11)
C14 C9 C10 C11 -0.70(19)
S1 C9 C10 C11 175.74(10)
C9 C10 C11 C12 0.99(19)
C10 C11 C12 C13 -0.3(2)
C10 C11 C12 C15 -177.72(12)
C11 C12 C13 C14 -0.8(2)
C15 C12 C13 C14 176.71(12)
C10 C9 C14 C13 -0.35(19)
S1 C9 C14 C13 -176.79(10)
C12 C13 C14 C9 1.1(2)
C11 C12 C15 F3 -132.50(14)
C13 C12 C15 F3 49.96(18)
C11 C12 C15 F2 -10.27(19)
C13 C12 C15 F2 172.20(13)
C11 C12 C15 F1 108.08(15)
C13 C12 C15 F1 -69.45(17)
